data_7124581
loop_
_publ_author_name
'\<Cechov\'a, L'
'Proch\'azkov\'a, E'
'C\'isa\<rov\'a, I'
'Dra\<c\'insk\'y, M'
'Janeba, Z.'

_publ_section_title
;
 Separation of planar rotamers through intramolecular hydrogen bonding in
 polysubstituted 5-nitrosopyrimidines.
;
_journal_issue 94
_journal_name_full 'Chemical communications (Cambridge, England)'
_journal_page_first 14892
_journal_page_last 14895
_journal_paper_doi 10.1039/c4cc06978a
_journal_volume 50
_journal_year 2014
_chemical_compound_source 'synthesized by the authors'
_chemical_formula_moiety 'C11 H21 N6 O5 P, H2 O'
_chemical_formula_sum 'C11 H23 N6 O6 P'
_chemical_formula_weight 366.32
_space_group_IT_number 2
_space_group_name_Hall '-P 1'
_space_group_name_H-M_alt 'P -1'
_symmetry_cell_setting triclinic
_symmetry_space_group_name_H-M 'P -1'
_atom_sites_solution_hydrogens difmap
_atom_sites_solution_primary direct
_atom_sites_solution_secondary difmap
_audit_creation_method SHELXL-97
_audit_update_record
;
2014-05-05 # Formatted by publCIF

;
_cell_angle_alpha 113.4116(10)
_cell_angle_beta 92.8654(11)
_cell_angle_gamma 108.2169(10)
_cell_formula_units_Z 2
_cell_length_a 8.5829(2)
_cell_length_b 10.4800(3)
_cell_length_c 11.4529(3)
_cell_measurement_reflns_used 4983
_cell_measurement_temperature 150(2)
_cell_measurement_theta_max 27.5332
_cell_measurement_theta_min 2.2722
_cell_volume 879.87(4)
_computing_cell_refinement 'SAINT V8.27B (Bruker AXS Inc., 2012)'
_computing_data_collection 'Bruker Instrument Service v2012.12.0.3'
_computing_data_reduction 'SAINT V8.27B (Bruker AXS Inc., 2012)'
_computing_structure_refinement 'SHELXL-97 (Sheldrick, 2008)'
_computing_structure_solution 'SHELXS-97 (Sheldrick, 2008)'
_diffrn_ambient_temperature 150(2)
_diffrn_measured_fraction_theta_full 0.979
_diffrn_measured_fraction_theta_max 0.979
_diffrn_measurement_device_type 'Bruker APEX-II CCD'
_diffrn_measurement_method '\f and \w scans'
_diffrn_radiation_monochromator graphite
_diffrn_radiation_source 'fine-focus sealed tube'
_diffrn_radiation_type MoK\a
_diffrn_radiation_wavelength 0.71073
_diffrn_reflns_av_R_equivalents 0.0188
_diffrn_reflns_av_sigmaI/netI 0.0263
_diffrn_reflns_limit_h_max 11
_diffrn_reflns_limit_h_min -10
_diffrn_reflns_limit_k_max 13
_diffrn_reflns_limit_k_min -9
_diffrn_reflns_limit_l_max 14
_diffrn_reflns_limit_l_min -14
_diffrn_reflns_number 9450
_diffrn_reflns_theta_full 27.50
_diffrn_reflns_theta_max 27.50
_diffrn_reflns_theta_min 1.98
_diffrn_standards_number 0
_exptl_absorpt_coefficient_mu 0.196
_exptl_absorpt_correction_T_max 0.9763
_exptl_absorpt_correction_T_min 0.8789
_exptl_absorpt_correction_type multi-scan
_exptl_absorpt_process_details 'SADABS V2012/1 (Bruker AXS Inc.)'
_exptl_crystal_colour 'light violet'
_exptl_crystal_density_diffrn 1.383
_exptl_crystal_density_method 'not measured'
_exptl_crystal_description prism
_exptl_crystal_F_000 388
_exptl_crystal_size_max 0.68
_exptl_crystal_size_mid 0.30
_exptl_crystal_size_min 0.12
_refine_diff_density_max 0.546
_refine_diff_density_min -0.539
_refine_diff_density_rms 0.054
_refine_ls_extinction_method none
_refine_ls_goodness_of_fit_ref 1.041
_refine_ls_hydrogen_treatment constr
_refine_ls_matrix_type full
_refine_ls_number_parameters 229
_refine_ls_number_reflns 3951
_refine_ls_number_restraints 0
_refine_ls_restrained_S_all 1.041
_refine_ls_R_factor_all 0.0559
_refine_ls_R_factor_gt 0.0463
_refine_ls_shift/su_max 0.000
_refine_ls_shift/su_mean 0.000
_refine_ls_structure_factor_coef Fsqd
_refine_ls_weighting_details 'calc w=1/[\s^2^(Fo^2^)+(0.0530P)^2^+0.6451P] where P=(Fo^2^+2Fc^2^)/3'
_refine_ls_weighting_scheme calc
_refine_ls_wR_factor_gt 0.1128
_refine_ls_wR_factor_ref 0.1188
_reflns_number_gt 3327
_reflns_number_total 3951
_reflns_threshold_expression I>2\s(I)
_cod_data_source_file c4cc06978a6.cif
_cod_data_source_block lc_190_etac_met_budes
_cod_database_code 7124581
_publcif_datablock.id {d08afd2c-c488-49d6-9938-fd9686b8c9a8}

loop_
_symmetry_equiv_pos_as_xyz
'x, y, z'
'-x, -y, -z'

loop_
_atom_site_label
_atom_site_type_symbol
_atom_site_fract_x
_atom_site_fract_y
_atom_site_fract_z
_atom_site_U_iso_or_equiv
_atom_site_adp_type
_atom_site_occupancy
_atom_site_symmetry_multiplicity
_atom_site_calc_flag
_atom_site_refinement_flags
_atom_site_disorder_assembly
_atom_site_disorder_group
N1 N 0.47668(17) -0.14882(15) 0.32759(14) 0.0204(3) Uani 1 1 d . . .
C2 C 0.6032(2) -0.17092(18) 0.38248(16) 0.0188(3) Uani 1 1 d . . .
N3 N 0.76317(17) -0.07230(15) 0.43854(13) 0.0188(3) Uani 1 1 d . . .
C4 C 0.7984(2) 0.06301(18) 0.44264(15) 0.0170(3) Uani 1 1 d . A .
C5 C 0.6768(2) 0.10017(18) 0.38400(16) 0.0183(3) Uani 1 1 d . . .
C6 C 0.5114(2) -0.01583(18) 0.32815(15) 0.0181(3) Uani 1 1 d . A .
N7 N 0.56821(19) -0.30380(16) 0.38094(16) 0.0269(4) Uani 1 1 d . . .
H71 H 0.4663 -0.3738 0.3420 0.032 Uiso 1 1 d R . .
H72 H 0.6431 -0.3260 0.4209 0.032 Uiso 1 1 d R . .
N8 N 0.95013(17) 0.16498(15) 0.50323(14) 0.0212(3) Uani 1 1 d . . .
H81 H 1.0343 0.1383 0.5281 0.025 Uiso 1 1 d R A .
H82 H 0.9841 0.2550 0.4998 0.025 Uiso 1 1 d R . .
N9A N 0.7333(3) 0.2353(5) 0.3870(4) 0.0258(7) Uani 0.787(3) 1 d P A 1
O1A O 0.6299(2) 0.27395(18) 0.33411(18) 0.0316(4) Uani 0.787(3) 1 d P A 1
N9B N 0.6892(18) 0.226(2) 0.373(2) 0.0258(7) Uani 0.213(3) 1 d P A 2
O1B O 0.8296(8) 0.3287(7) 0.4192(7) 0.0316(4) Uani 0.213(3) 1 d P A 2
N10 N 0.39169(18) 0.01242(16) 0.27637(14) 0.0220(3) Uani 1 1 d . . .
H10 H 0.4164 0.1000 0.2792 0.026 Uiso 1 1 d R A .
C11 C 0.2218(2) -0.0953(2) 0.22002(18) 0.0251(4) Uani 1 1 d . A .
H11A H 0.1934 -0.1604 0.2651 0.030 Uiso 1 1 calc R . .
H11B H 0.2139 -0.1590 0.1272 0.030 Uiso 1 1 calc R . .
C12 C 0.1000(2) -0.0167(2) 0.23221(18) 0.0247(4) Uani 1 1 d . . .
H12A H -0.0157 -0.0904 0.1958 0.030 Uiso 1 1 calc R A .
H12B H 0.1074 0.0476 0.3247 0.030 Uiso 1 1 calc R . .
C13 C 0.0301(2) 0.14779(19) 0.16285(18) 0.0229(4) Uani 1 1 d . . .
H13A H -0.0152 0.1709 0.2435 0.028 Uiso 1 1 calc R A .
H13B H -0.0646 0.0852 0.0876 0.028 Uiso 1 1 calc R . .
C14 C 0.3895(3) 0.2996(3) 0.0152(4) 0.0657(8) Uani 1 1 d . A .
H14A H 0.4582 0.3899 0.0943 0.079 Uiso 1 1 calc R . .
H14B H 0.4075 0.3218 -0.0604 0.079 Uiso 1 1 calc R . .
C15 C 0.4450(3) 0.1775(3) 0.0021(3) 0.0580(7) Uani 1 1 d . . .
H15A H 0.4406 0.1632 0.0816 0.087 Uiso 1 1 calc R . .
H15B H 0.5602 0.2015 -0.0122 0.087 Uiso 1 1 calc R . .
H15C H 0.3716 0.0858 -0.0719 0.087 Uiso 1 1 calc R . .
C16A C -0.0237(7) 0.4872(5) 0.2205(4) 0.0542(11) Uani 0.667(6) 1 d P A 1
H16A H 0.0817 0.5722 0.2708 0.065 Uiso 0.667(6) 1 d PR A 1
H16B H -0.0775 0.4489 0.2805 0.065 Uiso 0.667(6) 1 d PR A 1
C16B C 0.0159(14) 0.5256(11) 0.1794(9) 0.0542(11) Uani 0.333(6) 1 d P A 2
H16C H 0.0627 0.5715 0.2736 0.065 Uiso 0.333(6) 1 d PR A 2
H16D H 0.0924 0.5830 0.1409 0.065 Uiso 0.333(6) 1 d PR A 2
C17 C -0.1383(3) 0.5388(3) 0.1615(3) 0.0472(6) Uani 1 1 d . . .
H17A H -0.0758 0.5976 0.1196 0.071 Uiso 0.667(6) 1 d PR A .
H17B H -0.1836 0.5995 0.2300 0.071 Uiso 0.667(6) 1 d PR . .
H17C H -0.2308 0.4513 0.0970 0.071 Uiso 0.667(6) 1 d PR . .
H17D H -0.1826 0.4991 0.0685 0.071 Uiso 0.333(6) 1 d PR . .
H17E H -0.1257 0.6441 0.2049 0.071 Uiso 0.333(6) 1 d PR . .
H17F H -0.2159 0.4822 0.1988 0.071 Uiso 0.333(6) 1 d PR . .
P1 P 0.14836(6) 0.31675(5) 0.15327(5) 0.02731(15) Uani 1 1 d . A .
O2 O 0.14140(15) 0.07177(14) 0.16249(12) 0.0245(3) Uani 1 1 d . A .
O3 O 0.2788(2) 0.42301(16) 0.26916(16) 0.0464(4) Uani 1 1 d . . .
O4 O 0.21430(19) 0.26539(19) 0.02359(16) 0.0423(4) Uani 1 1 d . . .
O5 O 0.01138(19) 0.37373(16) 0.12033(14) 0.0388(4) Uani 1 1 d . . .
O1W O 0.77264(17) 0.58270(15) 0.48895(15) 0.0341(3) Uani 1 1 d . . .
H1W H 0.7287 0.4904 0.4306 0.041 Uiso 1 1 d R . .
H2W H 0.7477 0.5784 0.5660 0.041 Uiso 1 1 d R . .

loop_
_atom_site_aniso_label
_atom_site_aniso_U_11
_atom_site_aniso_U_22
_atom_site_aniso_U_33
_atom_site_aniso_U_23
_atom_site_aniso_U_13
_atom_site_aniso_U_12
N1 0.0170(7) 0.0188(7) 0.0247(7) 0.0111(6) -0.0007(6) 0.0043(5)
C2 0.0185(8) 0.0177(8) 0.0190(8) 0.0080(6) 0.0013(6) 0.0052(6)
N3 0.0168(7) 0.0167(7) 0.0222(7) 0.0093(6) 0.0000(5) 0.0047(5)
C4 0.0171(7) 0.0171(8) 0.0166(7) 0.0069(6) 0.0042(6) 0.0064(6)
C5 0.0181(8) 0.0165(8) 0.0213(8) 0.0092(6) 0.0037(6) 0.0064(6)
C6 0.0179(7) 0.0189(8) 0.0175(8) 0.0078(6) 0.0027(6) 0.0070(6)
N7 0.0204(7) 0.0185(7) 0.0384(9) 0.0154(7) -0.0068(6) 0.0006(6)
N8 0.0167(7) 0.0157(7) 0.0286(8) 0.0093(6) -0.0003(6) 0.0036(5)
N9A 0.0237(19) 0.0213(11) 0.0352(15) 0.0151(11) 0.0015(16) 0.0090(17)
O1A 0.0254(8) 0.0236(8) 0.0492(10) 0.0216(8) -0.0025(7) 0.0072(7)
N9B 0.0237(19) 0.0213(11) 0.0352(15) 0.0151(11) 0.0015(16) 0.0090(17)
O1B 0.0254(8) 0.0236(8) 0.0492(10) 0.0216(8) -0.0025(7) 0.0072(7)
N10 0.0187(7) 0.0189(7) 0.0284(8) 0.0115(6) -0.0006(6) 0.0062(6)
C11 0.0188(8) 0.0244(9) 0.0307(9) 0.0135(7) -0.0019(7) 0.0052(7)
C12 0.0192(8) 0.0325(10) 0.0274(9) 0.0185(8) 0.0033(7) 0.0090(7)
C13 0.0178(8) 0.0205(8) 0.0288(9) 0.0101(7) 0.0011(7) 0.0062(6)
C14 0.0371(13) 0.0519(16) 0.113(3) 0.0412(17) 0.0308(15) 0.0125(12)
C15 0.0479(15) 0.0687(18) 0.0663(18) 0.0303(15) 0.0283(13) 0.0285(14)
C16A 0.095(3) 0.063(3) 0.034(2) 0.0242(16) 0.0256(19) 0.060(2)
C16B 0.095(3) 0.063(3) 0.034(2) 0.0242(16) 0.0256(19) 0.060(2)
C17 0.0438(13) 0.0374(12) 0.0578(15) 0.0138(11) 0.0056(11) 0.0213(10)
P1 0.0238(2) 0.0215(2) 0.0314(3) 0.0127(2) -0.00650(19) 0.00187(18)
O2 0.0213(6) 0.0298(7) 0.0321(7) 0.0192(6) 0.0087(5) 0.0135(5)
O3 0.0429(9) 0.0283(8) 0.0485(9) 0.0175(7) -0.0209(7) -0.0081(6)
O4 0.0326(8) 0.0588(10) 0.0502(9) 0.0358(8) 0.0147(7) 0.0183(7)
O5 0.0468(9) 0.0271(7) 0.0379(8) 0.0078(6) -0.0086(7) 0.0183(7)
O1W 0.0300(7) 0.0225(7) 0.0504(9) 0.0216(6) -0.0007(6) 0.0040(5)

loop_
_atom_type_symbol
_atom_type_description
_atom_type_scat_dispersion_real
_atom_type_scat_dispersion_imag
_atom_type_scat_source
C C 0.0033 0.0016 'International Tables Vol C Tables 4.2.6.8 and 6.1.1.4'
H H 0.0000 0.0000 'International Tables Vol C Tables 4.2.6.8 and 6.1.1.4'
N N 0.0061 0.0033 'International Tables Vol C Tables 4.2.6.8 and 6.1.1.4'
O O 0.0106 0.0060 'International Tables Vol C Tables 4.2.6.8 and 6.1.1.4'
P P 0.1023 0.0942 'International Tables Vol C Tables 4.2.6.8 and 6.1.1.4'

loop_
_geom_angle_atom_site_label_1
_geom_angle_atom_site_label_2
_geom_angle_atom_site_label_3
_geom_angle
C6 N1 C2 116.56(14)
N7 C2 N1 116.29(14)
N7 C2 N3 116.15(15)
N1 C2 N3 127.57(15)
C4 N3 C2 116.42(14)
N8 C4 N3 118.18(15)
N8 C4 C5 120.04(14)
N3 C4 C5 121.78(14)
N9A C5 N9B 15.9(6)
N9A C5 C4 115.10(16)
N9B C5 C4 130.9(6)
N9A C5 C6 129.28(17)
N9B C5 C6 113.4(6)
C4 C5 C6 115.61(14)
N10 C6 N1 119.16(15)
N10 C6 C5 118.88(15)
N1 C6 C5 121.96(15)
O1A N9A C5 117.8(2)
O1B N9B C5 115.5(12)
C6 N10 C11 123.01(14)
N10 C11 C12 110.39(15)
O2 C12 C11 107.91(14)
O2 C13 P1 106.93(11)
O4 C14 C15 112.4(2)
O5 C16A C17 109.1(3)
C17 C16B O5 114.2(8)
C16B C17 C16A 30.2(4)
O3 P1 O5 115.80(9)
O3 P1 O4 114.66(10)
O5 P1 O4 102.58(8)
O3 P1 C13 113.34(9)
O5 P1 C13 103.81(8)
O4 P1 C13 105.30(9)
C13 O2 C12 113.15(13)
C14 O4 P1 124.75(19)
C16A O5 C16B 30.9(4)
C16A O5 P1 119.6(2)
C16B O5 P1 126.4(4)

loop_
_geom_bond_atom_site_label_1
_geom_bond_atom_site_label_2
_geom_bond_distance
N1 C6 1.328(2)
N1 C2 1.354(2)
C2 N7 1.322(2)
C2 N3 1.365(2)
N3 C4 1.335(2)
C4 N8 1.330(2)
C4 C5 1.444(2)
C5 N9A 1.331(5)
C5 N9B 1.35(2)
C5 C6 1.454(2)
C6 N10 1.328(2)
N9A O1A 1.299(4)
N9B O1B 1.249(16)
N10 C11 1.454(2)
C11 C12 1.501(2)
C12 O2 1.426(2)
C13 O2 1.422(2)
C13 P1 1.7942(18)
C14 O4 1.450(3)
C14 C15 1.457(4)
C16A O5 1.412(4)
C16A C17 1.508(5)
C16B C17 1.387(10)
C16B O5 1.448(9)
P1 O3 1.4671(14)
P1 O5 1.5668(15)
P1 O4 1.5669(17)

loop_
_geom_hbond_atom_site_label_D
_geom_hbond_atom_site_label_H
_geom_hbond_atom_site_label_A
_geom_hbond_distance_DH
_geom_hbond_distance_HA
_geom_hbond_distance_DA
_geom_hbond_angle_DHA
_geom_hbond_site_symmetry_A
N7 H71 O3 0.90 2.03 2.886(2) 158.8 1_545
N7 H72 O1W 0.91 1.98 2.878(2) 168.1 1_545
N8 H81 N3 0.92 2.13 3.048(2) 172.5 2_756
N8 H82 O1B 0.91 2.07 2.695(6) 124.3 .
N8 H82 O1W 0.91 2.20 2.9187(19) 134.8 2_766
N10 H10 O1A 0.86 1.99 2.655(2) 133.1 .
O1W H1W O1A 0.87 1.95 2.804(2) 167.0 .
O1W H1W O1B 0.87 2.10 2.670(6) 122.8 .
O1W H1W N9B 0.87 2.48 3.24(2) 146.8 .
O1W H1W N9A 0.87 2.53 3.248(5) 140.2 .
O1W H2W O3 0.93 1.92 2.848(2) 174.0 2_666
